data_7118114
loop_
_publ_author_name
'Gaoyuan Zhao'
'Min He'
'Huilin Li'
'Shuangshuang Duan'
'Ziyun Yuan'
'Xingang Xie'
'Xuegong She'

_publ_section_title
;
 Domino intramolecular Diels-Alder reactions to construct a 6/6/5/5 fused
 tetracyclic framework
;
_journal_name_full Chem.Commun.
_journal_page_first 17321
_journal_paper_doi 10.1039/C5cc06923H
_journal_volume 51
_journal_year 2015
_chemical_absolute_configuration unk
_chemical_formula_moiety 'C13 H16 O3'
_chemical_formula_sum 'C26 H32 O6'
_chemical_formula_weight 440.52
_chemical_name_systematic
;
 ? 
;
_space_group_crystal_system orthorhombic
_space_group_IT_number 19
_space_group_name_Hall 'P 2ac 2ab'
_space_group_name_H-M_alt 'P 21 21 21'
_symmetry_space_group_name_Hall 'P 2ac 2ab'
_symmetry_space_group_name_H-M 'P 21 21 21'
_atom_sites_solution_hydrogens geom
_atom_sites_solution_primary iterative
_atom_sites_solution_secondary difmap
_audit_creation_date 2013-04-26
_audit_creation_method
;
  Olex2 1.2
  (compiled Apr 23 2013 17:54:37, GUI svn.r4466)
;
_audit_update_record
;
2015-04-13 deposited with the CCDC.
2015-10-06 downloaded from the CCDC.
;
_cell_angle_alpha 90.00
_cell_angle_beta 90.00
_cell_angle_gamma 90.00
_cell_formula_units_Z 4
_cell_length_a 7.7711(3)
_cell_length_b 11.0137(3)
_cell_length_c 12.6885(3)
_cell_measurement_reflns_used 4678
_cell_measurement_temperature 293(2)
_cell_measurement_theta_max 70.7170
_cell_measurement_theta_min 5.2990
_cell_volume 1085.99(6)
_computing_cell_refinement
;
CrysAlisPro, Agilent Technologies,
Version 1.171.36.28 (release 01-02-2013 CrysAlis171 .NET)
(compiled Feb  1 2013,16:14:44)
;
_computing_data_collection
;
CrysAlisPro, Agilent Technologies,
Version 1.171.36.28 (release 01-02-2013 CrysAlis171 .NET)
(compiled Feb  1 2013,16:14:44)
;
_computing_data_reduction
;
CrysAlisPro, Agilent Technologies,
Version 1.171.36.28 (release 01-02-2013 CrysAlis171 .NET)
(compiled Feb  1 2013,16:14:44)
;
_computing_molecular_graphics
;
O. V. Dolomanov, L. J. Bourhis, R. J. Gildea, J. A. K. Howard and H. Puschmann,
OLEX2: a complete structure solution, refinement and analysis program.
J. Appl. Cryst. (2009). 42, 339-341.
;
_computing_publication_material
;
O. V. Dolomanov, L. J. Bourhis, R. J. Gildea, J. A. K. Howard and H. Puschmann,
OLEX2: a complete structure solution, refinement and analysis program.
J. Appl. Cryst. (2009). 42, 339-341.
;
_computing_structure_refinement
;
SHELXL, G.M. Sheldrick, Acta Cryst.
(2008). A64, 112-122
;
_computing_structure_solution 'SUPERFLIP, J. Appl. Cryst. (2007) 40, 786-790'
_diffrn_ambient_temperature 293(2)
_diffrn_detector_area_resol_mean 16.0733
_diffrn_measured_fraction_theta_full 0.9555
_diffrn_measured_fraction_theta_max 0.9755
_diffrn_measurement_details
;
  1 omega  -82.00  -57.00   1.0000    1.0000
omega____ theta____ kappa____ phi______ frames
    -        0.0000  178.0000   90.0000 25

  2 omega  -82.00  -57.00   1.0000    1.0000
omega____ theta____ kappa____ phi______ frames
    -        0.0000  178.0000    0.0000 25

  3 omega  -82.00  -51.00   1.0000    1.0000
omega____ theta____ kappa____ phi______ frames
    -        0.0000  178.0000 -150.0000 31

  4 omega  -41.00  -10.00   1.0000    1.0000
omega____ theta____ kappa____ phi______ frames
    -      -42.5000   38.0000 -150.0000 31

  5 omega -123.00  -71.00   1.0000    1.0000
omega____ theta____ kappa____ phi______ frames
    -      -42.5000  178.0000 -150.0000 52

  6 omega    6.00   32.00   1.0000    1.0000
omega____ theta____ kappa____ phi______ frames
    -       56.0000  -99.0000 -120.0000 26

  7 omega   24.00  113.00   1.0000    1.0000
omega____ theta____ kappa____ phi______ frames
    -       56.0000 -125.0000 -150.0000 89

  8 omega   80.00  128.00   1.0000    1.0000
omega____ theta____ kappa____ phi______ frames
    -       56.0000   38.0000   60.0000 48

  9 omega   76.00  101.00   1.0000    1.0000
omega____ theta____ kappa____ phi______ frames
    -       56.0000  -99.0000 -120.0000 25

 10 omega   86.00  135.00   1.0000    1.0000
omega____ theta____ kappa____ phi______ frames
    -      112.0000  178.0000   90.0000 49

 11 omega   52.00  113.00   1.0000    1.0000
omega____ theta____ kappa____ phi______ frames
    -      112.0000 -111.0000  -60.0000 61

 12 omega   40.00   77.00   1.0000    1.0000
omega____ theta____ kappa____ phi______ frames
    -      112.0000  -38.0000   30.0000 37

 13 omega   51.00   91.00   1.0000    1.0000
omega____ theta____ kappa____ phi______ frames
    -      112.0000  -38.0000  120.0000 40

 14 omega   85.00  125.00   1.0000    1.0000
omega____ theta____ kappa____ phi______ frames
    -      112.0000   12.0000  -90.0000 40

 15 omega   50.00   76.00   1.0000    1.0000
omega____ theta____ kappa____ phi______ frames
    -      112.0000   12.0000  -90.0000 26

 16 omega   42.00   76.00   1.0000    1.0000
omega____ theta____ kappa____ phi______ frames
    -      112.0000  -25.0000  -60.0000 34

 17 omega   39.00   91.00   1.0000    1.0000
omega____ theta____ kappa____ phi______ frames
    -      112.0000  -38.0000 -180.0000 52

 18 omega   49.00  143.00   1.0000    1.0000
omega____ theta____ kappa____ phi______ frames
    -      112.0000  -77.0000   30.0000 94

 19 omega    2.00   27.00   1.0000    1.0000
omega____ theta____ kappa____ phi______ frames
    -      -42.5000   63.0000  120.0000 25

 20 omega  -72.00   33.00   1.0000    1.0000
omega____ theta____ kappa____ phi______ frames
    -        0.0000  -77.0000 -180.0000 105

 21 omega  -24.00   35.00   1.0000    1.0000
omega____ theta____ kappa____ phi______ frames
    -        0.0000  -81.0000  -92.0000 59

 22 omega   32.00  127.00   1.0000    1.0000
omega____ theta____ kappa____ phi______ frames
    -       56.0000   57.0000 -180.0000 95

 23 omega   26.00  128.00   1.0000    1.0000
omega____ theta____ kappa____ phi______ frames
    -       56.0000   72.0000 -103.6278 102

 24 omega   23.00  128.00   1.0000    1.0000
omega____ theta____ kappa____ phi______ frames
    -       56.0000   77.0000   90.0000 105

 25 omega   32.00  127.00   1.0000    1.0000
omega____ theta____ kappa____ phi______ frames
    -       56.0000   57.0000    0.0000 95

 26 omega  153.00  178.00   1.0000    1.0000
omega____ theta____ kappa____ phi______ frames
    -      112.0000   77.0000 -180.0000 25

 27 omega   79.00  117.00   1.0000    1.0000
omega____ theta____ kappa____ phi______ frames
    -      112.0000  178.0000  -90.0000 38

 28 omega   49.00   75.00   1.0000    1.0000
omega____ theta____ kappa____ phi______ frames
    -      112.0000  -25.0000 -150.0000 26

 29 omega   67.00   93.00   1.0000    1.0000
omega____ theta____ kappa____ phi______ frames
    -      112.0000  -50.0000  150.0000 26

 30 omega   51.00   92.00   1.0000    1.0000
omega____ theta____ kappa____ phi______ frames
    -      112.0000  -50.0000 -120.0000 41

 31 omega  116.00  161.00   1.0000    1.0000
omega____ theta____ kappa____ phi______ frames
    -      112.0000   50.0000  150.0000 45

 32 omega   65.00  100.00   1.0000    1.0000
omega____ theta____ kappa____ phi______ frames
    -      112.0000 -111.0000    0.0000 35

 33 omega   71.00   97.00   1.0000    1.0000
omega____ theta____ kappa____ phi______ frames
    -      112.0000   25.0000   60.0000 26

 34 omega   80.00  105.00   1.0000    1.0000
omega____ theta____ kappa____ phi______ frames
    -      112.0000   77.0000 -180.0000 25
;
_diffrn_measurement_device_type 'SuperNova, Dual, Cu at zero, Eos'
_diffrn_measurement_method '\w scans'
_diffrn_orient_matrix_UB_11 0.1460852000
_diffrn_orient_matrix_UB_12 -0.0485595000
_diffrn_orient_matrix_UB_13 -0.0709328000
_diffrn_orient_matrix_UB_21 -0.0902340000
_diffrn_orient_matrix_UB_22 -0.1250955000
_diffrn_orient_matrix_UB_23 -0.0055704000
_diffrn_orient_matrix_UB_31 -0.0997974000
_diffrn_orient_matrix_UB_32 0.0419760000
_diffrn_orient_matrix_UB_33 -0.0985587000
_diffrn_radiation_monochromator mirror
_diffrn_radiation_type 'Cu K\a'
_diffrn_radiation_wavelength 1.5418
_diffrn_reflns_av_R_equivalents 0.0444
_diffrn_reflns_av_unetI/netI 0.0351
_diffrn_reflns_limit_h_max 9
_diffrn_reflns_limit_h_min -9
_diffrn_reflns_limit_k_max 13
_diffrn_reflns_limit_k_min -13
_diffrn_reflns_limit_l_max 14
_diffrn_reflns_limit_l_min -15
_diffrn_reflns_number 6032
_diffrn_reflns_theta_full 70.06
_diffrn_reflns_theta_max 70.06
_diffrn_reflns_theta_min 5.32
_diffrn_source 'SuperNova (Cu) X-ray Source'
_exptl_absorpt_coefficient_mu 1.540
_exptl_absorpt_correction_T_max 1.00000
_exptl_absorpt_correction_T_min 0.58965
_exptl_absorpt_correction_type multi-scan
_exptl_absorpt_process_details
;
CrysAlisPro, Agilent Technologies,
Version 1.171.36.28 (release 01-02-2013 CrysAlis171 .NET)
(compiled Feb  1 2013,16:14:44)
Empirical absorption correction using spherical harmonics,
 implemented in SCALE3 ABSPACK scaling algorithm.
;
_exptl_crystal_density_diffrn 2.694
_exptl_crystal_density_method 'not measured'
_exptl_crystal_F_000 944
_refine_diff_density_max 0.202
_refine_diff_density_min -0.204
_refine_diff_density_rms 0.041
_refine_ls_abs_structure_details 'Flack H D (1983), Acta Cryst. A39, 876-881'
_refine_ls_abs_structure_Flack 0.0(3)
_refine_ls_extinction_coef 0.045(3)
_refine_ls_extinction_expression Fc^*^=kFc[1+0.001xFc^2^\l^3^/sin(2\q)]^-1/4^
_refine_ls_extinction_method SHELXL
_refine_ls_goodness_of_fit_ref 1.065
_refine_ls_hydrogen_treatment mixed
_refine_ls_matrix_type full
_refine_ls_number_parameters 147
_refine_ls_number_reflns 2029
_refine_ls_number_restraints 0
_refine_ls_restrained_S_all 1.065
_refine_ls_R_factor_all 0.0433
_refine_ls_R_factor_gt 0.0422
_refine_ls_shift/su_max 0.000
_refine_ls_shift/su_mean 0.000
_refine_ls_structure_factor_coef Fsqd
_refine_ls_weighting_details 'calc w=1/[\s^2^(Fo^2^)+(0.0579P)^2^+0.3486P] where P=(Fo^2^+2Fc^2^)/3'
_refine_ls_weighting_scheme calc
_refine_ls_wR_factor_gt 0.1101
_refine_ls_wR_factor_ref 0.1112
_reflns_number_gt 1953
_reflns_number_total 2029
_reflns_threshold_expression >2sigma(I)
_cod_data_source_file c5cc06923h2.cif
_cod_data_source_block zhaogaoyuan0423
_cod_original_cell_volume 1086.00(6)
_cod_database_code 7118114
_reflns_odcompleteness_completeness 95.55
_reflns_odcompleteness_iscentric 1
_reflns_odcompleteness_theta 74.33
_olex2_refinement_description
;
1. Fixed Uiso
 At 1.2 times of:
  All C(H) groups, All C(H,H) groups
 At 1.5 times of:
  All O(H) groups
2.a Ternary CH refined with riding coordinates:
 C1(H1), C5(H5), C6(H6), C9(H9), C11(H11), C12(H12), C13(H13)
2.b Secondary CH2 refined with riding coordinates:
 C4(H4A,H4B), C7(H7A,H7B), C8(H8A,H8B)
2.c Aromatic/amide H refined with riding coordinates:
 C2(H2), C3(H3A)
2.d Idealised tetrahedral OH refined as rotating group:
 O3(H3)
;

loop_
_space_group_symop_id
_space_group_symop_operation_xyz
1 'x, y, z'
2 '-x+1/2, -y, z+1/2'
3 'x+1/2, -y+1/2, -z'
4 '-x, y+1/2, -z+1/2'

loop_
_atom_site_label
_atom_site_type_symbol
_atom_site_fract_x
_atom_site_fract_y
_atom_site_fract_z
_atom_site_U_iso_or_equiv
_atom_site_adp_type
_atom_site_occupancy
_atom_site_symmetry_multiplicity
_atom_site_calc_flag
_atom_site_refinement_flags
_atom_site_disorder_assembly
_atom_site_disorder_group
O1 O 0.12266(17) -0.44967(13) -0.32639(10) 0.0284(4) Uani 1 1 d . . .
O2 O 0.1129(2) -0.52246(16) -0.16653(12) 0.0451(5) Uani 1 1 d . . .
O3 O 0.1081(2) -0.61794(15) -0.57810(12) 0.0398(4) Uani 1 1 d . . .
H3 H 0.1919 -0.5856 -0.6056 0.060 Uiso 1 1 calc R . .
C1 C -0.0916(2) -0.43629(17) -0.47047(14) 0.0237(4) Uani 1 1 d . . .
H1 H -0.0903 -0.4229 -0.5468 0.028 Uiso 1 1 calc R . .
C2 C -0.1698(3) -0.32491(19) -0.42337(15) 0.0295(5) Uani 1 1 d . . .
H2 H -0.1011 -0.2569 -0.4126 0.035 Uiso 1 1 calc R . .
C3 C -0.3342(3) -0.3205(2) -0.39654(17) 0.0356(5) Uani 1 1 d . . .
H3A H -0.3797 -0.2478 -0.3717 0.043 Uiso 1 1 calc R . .
C4 C -0.4493(3) -0.4296(2) -0.40512(17) 0.0371(5) Uani 1 1 d . . .
H4A H -0.4962 -0.4342 -0.4759 0.044 Uiso 1 1 calc R . .
H4B H -0.5446 -0.4212 -0.3563 0.044 Uiso 1 1 calc R . .
C5 C -0.3502(2) -0.5475(2) -0.38046(15) 0.0287(4) Uani 1 1 d . . .
H5 H -0.4265 -0.6159 -0.3965 0.034 Uiso 1 1 calc R . .
C6 C -0.1917(2) -0.55800(18) -0.45262(14) 0.0245(4) Uani 1 1 d . . .
H6 H -0.2328 -0.5852 -0.5217 0.029 Uiso 1 1 calc R . .
C7 C -0.3076(3) -0.5530(2) -0.26286(15) 0.0310(5) Uani 1 1 d . . .
H7A H -0.2509 -0.4783 -0.2421 0.037 Uiso 1 1 calc R . .
H7B H -0.4136 -0.5596 -0.2229 0.037 Uiso 1 1 calc R . .
C8 C -0.1916(3) -0.6601(2) -0.23619(15) 0.0313(5) Uani 1 1 d . . .
H8A H -0.2484 -0.7354 -0.2551 0.038 Uiso 1 1 calc R . .
H8B H -0.1689 -0.6615 -0.1610 0.038 Uiso 1 1 calc R . .
C9 C -0.0216(3) -0.64847(19) -0.29698(15) 0.0271(5) Uani 1 1 d . . .
H9 H 0.0486 -0.7197 -0.2796 0.032 Uiso 1 1 calc R . .
C10 C 0.0752(3) -0.5367(2) -0.25837(15) 0.0280(4) Uani 1 1 d . . .
C11 C 0.0944(2) -0.46528(18) -0.43926(14) 0.0255(4) Uani 1 1 d . . .
H11 H 0.1754 -0.4157 -0.4799 0.031 Uiso 1 1 calc R . .
C12 C -0.0503(2) -0.64904(18) -0.41698(15) 0.0256(4) Uani 1 1 d . . .
H12 H -0.0755 -0.7312 -0.4424 0.031 Uiso 1 1 calc R . .
C13 C 0.1138(3) -0.59944(19) -0.46731(16) 0.0298(5) Uani 1 1 d . . .
H13 H 0.2173 -0.6350 -0.4358 0.036 Uiso 1 1 calc R . .

loop_
_atom_site_aniso_label
_atom_site_aniso_U_11
_atom_site_aniso_U_22
_atom_site_aniso_U_33
_atom_site_aniso_U_23
_atom_site_aniso_U_13
_atom_site_aniso_U_12
O1 0.0261(7) 0.0334(7) 0.0258(7) 0.0029(6) -0.0057(5) -0.0072(6)
O2 0.0514(10) 0.0573(10) 0.0265(8) 0.0025(7) -0.0117(7) -0.0117(9)
O3 0.0395(8) 0.0550(10) 0.0249(7) -0.0049(7) 0.0094(7) 0.0025(8)
C1 0.0233(9) 0.0306(10) 0.0171(8) 0.0036(8) -0.0014(7) -0.0016(8)
C2 0.0353(10) 0.0271(9) 0.0260(10) 0.0047(8) -0.0050(9) 0.0005(8)
C3 0.0361(12) 0.0400(12) 0.0308(11) 0.0046(9) -0.0019(9) 0.0110(10)
C4 0.0200(9) 0.0588(15) 0.0324(11) 0.0055(10) -0.0014(8) 0.0045(10)
C5 0.0191(8) 0.0402(11) 0.0268(10) 0.0020(9) -0.0012(7) -0.0042(8)
C6 0.0232(9) 0.0319(10) 0.0185(8) -0.0009(8) -0.0022(7) -0.0052(8)
C7 0.0258(9) 0.0426(12) 0.0245(10) 0.0055(9) 0.0063(8) -0.0003(10)
C8 0.0326(10) 0.0374(11) 0.0238(10) 0.0098(8) 0.0040(9) -0.0037(10)
C9 0.0273(10) 0.0293(10) 0.0246(10) 0.0054(8) 0.0005(8) 0.0029(8)
C10 0.0232(9) 0.0373(11) 0.0235(9) 0.0039(8) -0.0043(8) -0.0006(9)
C11 0.0218(9) 0.0348(10) 0.0200(9) 0.0048(8) 0.0019(7) -0.0052(8)
C12 0.0274(9) 0.0258(10) 0.0237(9) -0.0027(8) 0.0018(8) 0.0002(8)
C13 0.0250(9) 0.0381(11) 0.0262(9) 0.0021(8) 0.0009(8) 0.0041(8)

loop_
_atom_type_symbol
_atom_type_description
_atom_type_scat_dispersion_real
_atom_type_scat_dispersion_imag
_atom_type_scat_source
C C 0.0181 0.0091 'International Tables Vol C Tables 4.2.6.8 and 6.1.1.4'
H H 0.0000 0.0000 'International Tables Vol C Tables 4.2.6.8 and 6.1.1.4'
O O 0.0492 0.0322 'International Tables Vol C Tables 4.2.6.8 and 6.1.1.4'

loop_
_geom_angle_atom_site_label_1
_geom_angle_atom_site_label_2
_geom_angle_atom_site_label_3
_geom_angle
_geom_angle_site_symmetry_1
_geom_angle_site_symmetry_3
C10 O1 C11 120.39(16) . .
C2 C1 C6 116.32(15) . .
C2 C1 C11 116.83(16) . .
C11 C1 C6 104.63(15) . .
C3 C2 C1 121.7(2) . .
C2 C3 C4 121.8(2) . .
C3 C4 C5 111.18(16) . .
C6 C5 C4 110.05(17) . .
C7 C5 C4 109.88(17) . .
C7 C5 C6 113.83(15) . .
C5 C6 C1 114.75(17) . .
C5 C6 C12 116.18(16) . .
C12 C6 C1 104.09(15) . .
C8 C7 C5 112.09(17) . .
C7 C8 C9 109.45(16) . .
C8 C9 C12 111.84(16) . .
C10 C9 C8 109.31(17) . .
C10 C9 C12 113.14(16) . .
O1 C10 C9 120.41(16) . .
O2 C10 O1 117.4(2) . .
O2 C10 C9 122.23(19) . .
O1 C11 C1 111.78(15) . .
O1 C11 C13 109.14(15) . .
C13 C11 C1 103.55(16) . .
C9 C12 C6 112.81(15) . .
C13 C12 C6 103.75(16) . .
C13 C12 C9 106.93(16) . .
O3 C13 C11 111.48(17) . .
O3 C13 C12 109.66(17) . .
C12 C13 C11 99.57(16) . .

loop_
_geom_bond_atom_site_label_1
_geom_bond_atom_site_label_2
_geom_bond_distance
_geom_bond_site_symmetry_2
O1 C10 1.342(2) .
O1 C11 1.459(2) .
O2 C10 1.212(2) .
O3 C13 1.421(2) .
C1 C2 1.494(3) .
C1 C6 1.566(3) .
C1 C11 1.533(3) .
C2 C3 1.323(3) .
C3 C4 1.502(4) .
C4 C5 1.541(3) .
C5 C6 1.539(3) .
C5 C7 1.530(3) .
C6 C12 1.554(3) .
C7 C8 1.522(3) .
C8 C9 1.535(3) .
C9 C10 1.523(3) .
C9 C12 1.539(3) .
C11 C13 1.527(3) .
C12 C13 1.527(3) .
